data_4345639
loop_
_publ_author_name
'Liu, Bo'
'Zhang, Rui'
'Pan, Chun-Yang'
'Jiang, Hai-Long'

_publ_section_title
;
 Unprecedented Li(+) Exchange in an Anionic Metal-Organic Framework:
 Significantly Enhanced Gas Uptake Capacity.
;
_journal_issue 8
_journal_name_full 'Inorganic chemistry'
_journal_page_first 4263
_journal_page_last 4266
_journal_paper_doi 10.1021/acs.inorgchem.7b00538
_journal_volume 56
_journal_year 2017
_chemical_formula_sum 'C26 H17 N O12 Zn2.5'
_chemical_formula_weight 698.83
_chemical_name_systematic
; 
 ? 
;
_space_group_IT_number 15
_symmetry_cell_setting monoclinic
_symmetry_space_group_name_Hall '-C 2yc'
_symmetry_space_group_name_H-M 'C 1 2/c 1'
_atom_sites_solution_hydrogens geom
_atom_sites_solution_primary direct
_atom_sites_solution_secondary difmap
_audit_creation_method SHELXL-97
_cell_angle_alpha 90.00
_cell_angle_beta 94.229(2)
_cell_angle_gamma 90.00
_cell_formula_units_Z 8
_cell_length_a 12.3215(10)
_cell_length_b 30.711(3)
_cell_length_c 22.7224(18)
_cell_measurement_reflns_used 3757
_cell_measurement_temperature 296(2)
_cell_measurement_theta_max 23.03
_cell_measurement_theta_min 2.44
_cell_volume 8574.9(13)
_computing_structure_refinement 'SHELXL-97 (Sheldrick, 1997)'
_computing_structure_solution 'SHELXS-97 (Sheldrick, 1990)'
_diffrn_ambient_temperature 296(2)
_diffrn_measured_fraction_theta_full 0.997
_diffrn_measured_fraction_theta_max 0.997
_diffrn_measurement_device_type
;
Bruker SMART APEX area-detector diffractometer 
;
_diffrn_measurement_method '\f and \w scans'
_diffrn_radiation_monochromator graphite
_diffrn_radiation_source 'fine-focus sealed tube'
_diffrn_radiation_type MoK\a
_diffrn_radiation_wavelength 0.71073
_diffrn_reflns_av_R_equivalents 0.0635
_diffrn_reflns_av_sigmaI/netI 0.0811
_diffrn_reflns_limit_h_max 15
_diffrn_reflns_limit_h_min -14
_diffrn_reflns_limit_k_max 37
_diffrn_reflns_limit_k_min -37
_diffrn_reflns_limit_l_max 28
_diffrn_reflns_limit_l_min -25
_diffrn_reflns_number 26494
_diffrn_reflns_theta_full 26.00
_diffrn_reflns_theta_max 26.00
_diffrn_reflns_theta_min 1.33
_exptl_absorpt_coefficient_mu 1.434
_exptl_absorpt_correction_T_max 0.8582
_exptl_absorpt_correction_T_min 0.8030
_exptl_absorpt_correction_type multi-scan
_exptl_absorpt_process_details sadabs
_exptl_crystal_colour colorless
_exptl_crystal_density_diffrn 1.083
_exptl_crystal_density_method 'not measured'
_exptl_crystal_description block
_exptl_crystal_F_000 2808
_exptl_crystal_size_max 0.16
_exptl_crystal_size_mid 0.14
_exptl_crystal_size_min 0.11
_platon_squeeze_details
;
;
_refine_diff_density_max 1.683
_refine_diff_density_min -1.727
_refine_diff_density_rms 0.110
_refine_ls_extinction_method none
_refine_ls_goodness_of_fit_ref 0.908
_refine_ls_hydrogen_treatment constr
_refine_ls_matrix_type full
_refine_ls_number_parameters 375
_refine_ls_number_reflns 8411
_refine_ls_number_restraints 20
_refine_ls_restrained_S_all 0.955
_refine_ls_R_factor_all 0.0814
_refine_ls_R_factor_gt 0.0553
_refine_ls_shift/su_max 0.001
_refine_ls_shift/su_mean 0.000
_refine_ls_structure_factor_coef Fsqd
_refine_ls_weighting_details 'calc w=1/[\s^2^(Fo^2^)+(0.0932P)^2^+0.0000P] where P=(Fo^2^+2Fc^2^)/3'
_refine_ls_weighting_scheme calc
_refine_ls_wR_factor_gt 0.1456
_refine_ls_wR_factor_ref 0.1527
_reflns_number_gt 5260
_reflns_number_total 8411
_reflns_threshold_expression >2sigma(I)
_cod_data_source_file ic7b00538_si_002.cif
_cod_data_source_block 1
_cod_depositor_comments 'Adding full bibliography for 4345639--4345640.cif.'
_cod_original_cell_volume 8574.7(12)
_cod_original_sg_symbol_H-M C2/c
_cod_original_formula_sum 'C26 H17 N O12 Zn2.50'
_cod_database_code 4345639

loop_
_symmetry_equiv_pos_as_xyz
'x, y, z'
'-x, y, -z+1/2'
'x+1/2, y+1/2, z'
'-x+1/2, y+1/2, -z+1/2'
'-x, -y, -z'
'x, -y, z-1/2'
'-x+1/2, -y+1/2, -z'
'x+1/2, -y+1/2, z-1/2'

loop_
_atom_site_label
_atom_site_type_symbol
_atom_site_fract_x
_atom_site_fract_y
_atom_site_fract_z
_atom_site_U_iso_or_equiv
_atom_site_adp_type
_atom_site_occupancy
_atom_site_symmetry_multiplicity
_atom_site_calc_flag
_atom_site_refinement_flags
Zn1 Zn 0.74013(4) 0.917183(17) 0.661001(19) 0.02849(16) Uani 1 1 d .
Zn2 Zn 0.69466(4) 0.869186(16) 0.512087(19) 0.02562(15) Uani 1 1 d .
Zn3 Zn 0.0000 0.9489(2) 0.7500 0.321(2) Uani 1 2 d SU
O1 O 0.5521(3) 0.89340(12) 0.52437(12) 0.0439(9) Uani 1 1 d .
O2 O 0.5985(3) 0.90242(15) 0.61850(16) 0.0682(12) Uani 1 1 d .
O3 O 0.1572(5) 0.9222(3) 0.73362(19) 0.143(3) Uani 1 1 d .
O4 O 0.3250(3) 0.91912(14) 0.76245(14) 0.0642(12) Uani 1 1 d .
O5 O -0.1741(3) 0.90186(13) 0.50828(15) 0.0497(9) Uani 1 1 d .
O6 O -0.2232(3) 0.93926(17) 0.4283(2) 0.0872(15) Uani 1 1 d .
O7 O 0.0556(3) 1.03706(15) 0.34482(18) 0.0724(13) Uani 1 1 d .
O8 O 0.2252(3) 1.03018(11) 0.37860(14) 0.0461(9) Uani 1 1 d .
O9 O 0.7434(3) 0.82766(10) 0.57588(13) 0.0457(9) Uani 1 1 d .
O10 O 0.8209(3) 0.86335(10) 0.65329(14) 0.0441(9) Uani 1 1 d .
O11 O 0.8281(3) 0.67488(11) 0.54881(14) 0.0540(10) Uani 1 1 d .
O12 O 0.9300(5) 0.63827(13) 0.6145(2) 0.109(2) Uani 1 1 d .
C1 C 0.5297(4) 0.90187(15) 0.57633(18) 0.0307(10) Uani 1 1 d .
C2 C 0.4154(4) 0.91090(15) 0.58890(17) 0.0325(11) Uani 1 1 d .
C3 C 0.3877(4) 0.91272(17) 0.64721(19) 0.0431(13) Uani 1 1 d .
H3 H 0.4407 0.9082 0.6779 0.052 Uiso 1 1 calc R
C4 C 0.2825(4) 0.92118(18) 0.65958(19) 0.0430(13) Uani 1 1 d .
C5 C 0.2042(4) 0.92968(17) 0.61413(19) 0.0437(13) Uani 1 1 d .
H5 H 0.1334 0.9358 0.6231 0.052 Uiso 1 1 calc R
C6 C 0.2288(4) 0.92922(16) 0.55598(18) 0.0332(11) Uani 1 1 d .
C7 C 0.3351(4) 0.91870(15) 0.54397(19) 0.0343(11) Uani 1 1 d .
H7 H 0.3526 0.9169 0.5049 0.041 Uiso 1 1 calc R
C8 C 0.2514(5) 0.9217(2) 0.7226(2) 0.0600(18) Uani 1 1 d .
C9 C 0.1464(3) 0.94223(16) 0.50796(17) 0.0312(10) Uani 1 1 d .
C10 C 0.0397(4) 0.92816(15) 0.50849(19) 0.0347(11) Uani 1 1 d .
H10 H 0.0206 0.9090 0.5377 0.042 Uiso 1 1 calc R
C11 C -0.0401(4) 0.94243(15) 0.46539(19) 0.0341(11) Uani 1 1 d .
C12 C -0.0103(4) 0.97103(15) 0.42204(18) 0.0352(11) Uani 1 1 d .
H12 H -0.0623 0.9806 0.3932 0.042 Uiso 1 1 calc R
C13 C 0.0968(4) 0.98545(15) 0.42150(17) 0.0324(10) Uani 1 1 d .
C14 C 0.1750(4) 0.97058(15) 0.46429(17) 0.0320(10) Uani 1 1 d .
H14 H 0.2468 0.9797 0.4635 0.038 Uiso 1 1 calc R
C15 C -0.1544(4) 0.92709(18) 0.4666(2) 0.0452(13) Uani 1 1 d .
C16 C 0.1256(4) 1.02013(16) 0.3774(2) 0.0378(11) Uani 1 1 d .
C17 C 0.8028(4) 0.82990(15) 0.62332(18) 0.0341(11) Uani 1 1 d .
C18 C 0.8544(4) 0.78845(15) 0.64556(18) 0.0351(11) Uani 1 1 d .
C19 C 0.8434(4) 0.75042(15) 0.61292(18) 0.0362(11) Uani 1 1 d .
H19 H 0.8019 0.7504 0.5770 0.043 Uiso 1 1 calc R
C20 C 0.8933(4) 0.71285(16) 0.63304(19) 0.0431(13) Uani 1 1 d .
C21 C 0.9552(4) 0.71286(16) 0.68725(19) 0.0446(13) Uani 1 1 d .
H21 H 0.9889 0.6873 0.7008 0.054 Uiso 1 1 calc R
C22 C 0.9672(4) 0.75039(15) 0.72099(18) 0.0404(12) Uani 1 1 d .
C23 C 0.9161(4) 0.78776(15) 0.70026(18) 0.0410(12) Uani 1 1 d .
H23 H 0.9224 0.8130 0.7228 0.049 Uiso 1 1 calc R
C24 C 0.8830(5) 0.67132(18) 0.5970(2) 0.0507(14) Uani 1 1 d .
N1 N 0.9517(9) 0.5533(3) 0.6158(6) 0.172(4) Uani 1 1 d DU
H1A H 1.0117 0.5693 0.6252 0.207 Uiso 1 1 calc R
H1B H 0.8998 0.5715 0.6006 0.207 Uiso 1 1 calc R
C25 C 0.9759(10) 0.5231(4) 0.5714(5) 0.161(5) Uani 1 1 d DU
H25A H 0.9904 0.5386 0.5361 0.242 Uiso 1 1 calc R
H25B H 0.9150 0.5040 0.5632 0.242 Uiso 1 1 calc R
H25C H 1.0387 0.5064 0.5847 0.242 Uiso 1 1 calc R
C26 C 0.9169(14) 0.5354(5) 0.6674(7) 0.238(7) Uani 1 1 d DU
H26A H 0.9012 0.5584 0.6941 0.357 Uiso 1 1 calc R
H26B H 0.9730 0.5171 0.6854 0.357 Uiso 1 1 calc R
H26C H 0.8524 0.5185 0.6583 0.357 Uiso 1 1 calc R

loop_
_atom_site_aniso_label
_atom_site_aniso_U_11
_atom_site_aniso_U_22
_atom_site_aniso_U_33
_atom_site_aniso_U_23
_atom_site_aniso_U_13
_atom_site_aniso_U_12
Zn1 0.0262(3) 0.0387(3) 0.0196(3) -0.0001(2) -0.0046(2) 0.0015(2)
Zn2 0.0240(3) 0.0349(3) 0.0167(2) -0.0024(2) -0.00759(19) 0.0043(2)
Zn3 0.228(4) 0.553(6) 0.180(3) 0.000 0.009(2) 0.000
O1 0.0293(19) 0.076(3) 0.0261(17) 0.0037(16) -0.0018(14) 0.0180(18)
O2 0.028(2) 0.128(4) 0.046(2) -0.023(2) -0.0184(17) 0.006(2)
O3 0.083(4) 0.312(9) 0.038(3) 0.043(4) 0.025(3) 0.091(5)
O4 0.070(3) 0.104(3) 0.0189(17) 0.0066(18) 0.0023(18) 0.014(2)
O5 0.032(2) 0.073(3) 0.043(2) 0.0024(18) -0.0004(16) -0.0095(18)
O6 0.033(2) 0.136(4) 0.088(3) 0.038(3) -0.031(2) -0.017(3)
O7 0.053(3) 0.096(3) 0.067(3) 0.051(2) -0.006(2) 0.018(2)
O8 0.042(2) 0.052(2) 0.0447(19) 0.0168(16) 0.0075(16) 0.0084(17)
O9 0.065(2) 0.039(2) 0.0285(17) 0.0008(14) -0.0262(16) 0.0087(17)
O10 0.051(2) 0.0330(19) 0.045(2) -0.0067(15) -0.0234(16) 0.0117(16)
O11 0.070(3) 0.054(2) 0.0332(18) -0.0191(16) -0.0291(17) 0.0139(19)
O12 0.198(6) 0.040(3) 0.077(3) -0.020(2) -0.081(4) 0.030(3)
C1 0.022(2) 0.042(3) 0.028(2) 0.0011(19) -0.0036(19) 0.005(2)
C2 0.029(3) 0.046(3) 0.021(2) 0.0012(19) -0.0084(18) 0.005(2)
C3 0.037(3) 0.069(4) 0.023(2) 0.003(2) -0.002(2) 0.011(3)
C4 0.036(3) 0.071(4) 0.022(2) 0.003(2) 0.001(2) 0.016(3)
C5 0.033(3) 0.071(4) 0.027(2) 0.011(2) 0.002(2) 0.018(3)
C6 0.021(2) 0.055(3) 0.024(2) 0.010(2) -0.0003(18) 0.006(2)
C7 0.026(3) 0.053(3) 0.023(2) 0.006(2) -0.0011(18) 0.003(2)
C8 0.055(4) 0.100(5) 0.027(3) 0.018(3) 0.014(3) 0.036(3)
C9 0.021(2) 0.051(3) 0.021(2) 0.009(2) 0.0010(17) 0.009(2)
C10 0.034(3) 0.041(3) 0.028(2) 0.008(2) -0.004(2) 0.003(2)
C11 0.028(3) 0.042(3) 0.031(2) -0.001(2) -0.003(2) 0.004(2)
C12 0.030(3) 0.048(3) 0.027(2) 0.006(2) -0.003(2) 0.008(2)
C13 0.031(3) 0.042(3) 0.023(2) 0.0038(19) -0.0033(19) 0.005(2)
C14 0.027(3) 0.046(3) 0.023(2) 0.0050(19) 0.0015(18) 0.003(2)
C15 0.034(3) 0.060(4) 0.041(3) -0.002(3) -0.003(2) -0.003(3)
C16 0.031(3) 0.049(3) 0.034(3) 0.005(2) 0.004(2) 0.003(2)
C17 0.042(3) 0.034(3) 0.025(2) -0.0002(19) -0.012(2) 0.007(2)
C18 0.042(3) 0.035(3) 0.026(2) 0.0012(19) -0.017(2) 0.002(2)
C19 0.049(3) 0.039(3) 0.018(2) -0.0025(19) -0.016(2) 0.003(2)
C20 0.065(4) 0.034(3) 0.027(2) -0.003(2) -0.021(2) -0.001(2)
C21 0.065(4) 0.033(3) 0.032(2) -0.001(2) -0.025(2) 0.011(3)
C22 0.062(3) 0.030(3) 0.024(2) -0.0006(19) -0.027(2) 0.002(2)
C23 0.064(4) 0.033(3) 0.022(2) -0.0022(19) -0.021(2) -0.003(2)
C24 0.070(4) 0.044(3) 0.033(3) -0.006(2) -0.024(3) 0.002(3)
N1 0.180(9) 0.104(8) 0.229(13) 0.018(7) -0.001(9) -0.005(7)
C25 0.151(10) 0.123(9) 0.207(13) 0.035(8) -0.001(9) -0.019(8)
C26 0.280(16) 0.208(14) 0.216(15) 0.021(12) -0.039(14) 0.029(12)

loop_
_atom_type_symbol
_atom_type_description
_atom_type_scat_dispersion_real
_atom_type_scat_dispersion_imag
_atom_type_scat_source
C C 0.0033 0.0016 'International Tables Vol C Tables 4.2.6.8 and 6.1.1.4'
H H 0.0000 0.0000 'International Tables Vol C Tables 4.2.6.8 and 6.1.1.4'
N N 0.0061 0.0033 'International Tables Vol C Tables 4.2.6.8 and 6.1.1.4'
O O 0.0106 0.0060 'International Tables Vol C Tables 4.2.6.8 and 6.1.1.4'
Zn Zn 0.2839 1.4301 'International Tables Vol C Tables 4.2.6.8 and 6.1.1.4'

loop_
_geom_angle_atom_site_label_1
_geom_angle_atom_site_label_2
_geom_angle_atom_site_label_3
_geom_angle
_geom_angle_site_symmetry_1
_geom_angle_site_symmetry_3
O8 Zn1 O10 122.84(16) 5_676 .
O8 Zn1 O4 120.62(16) 5_676 2_656
O10 Zn1 O4 110.48(17) . 2_656
O8 Zn1 O2 100.55(18) 5_676 .
O10 Zn1 O2 101.52(16) . .
O4 Zn1 O2 92.06(16) 2_656 .
O5 Zn2 O11 114.34(16) 1_655 7_666
O5 Zn2 O1 125.57(16) 1_655 .
O11 Zn2 O1 106.50(15) 7_666 .
O5 Zn2 O9 99.11(15) 1_655 .
O11 Zn2 O9 95.31(14) 7_666 .
O1 Zn2 O9 111.57(14) . .
O3 Zn3 O3 135.5(5) 2_556 .
O3 Zn3 O7 91.38(18) 2_556 5_576
O3 Zn3 O7 96.96(16) . 5_576
O3 Zn3 O7 96.96(16) 2_556 6_576
O3 Zn3 O7 91.38(18) . 6_576
O7 Zn3 O7 157.9(4) 5_576 6_576
C1 O1 Zn2 118.4(3) . .
C1 O2 Zn1 155.8(4) . .
C8 O3 Zn3 158.5(7) . .
C8 O4 Zn1 109.0(4) . 2_656
C15 O5 Zn2 124.6(3) . 1_455
C16 O7 Zn3 145.0(4) . 5_576
C16 O8 Zn1 116.5(3) . 5_676
C17 O9 Zn2 135.5(3) . .
C17 O10 Zn1 132.8(3) . .
C24 O11 Zn2 127.2(3) . 7_666
O2 C1 O1 123.1(4) . .
O2 C1 C2 117.1(4) . .
O1 C1 C2 119.7(4) . .
C7 C2 C3 118.7(4) . .
C7 C2 C1 121.7(4) . .
C3 C2 C1 119.6(4) . .
C4 C3 C2 120.3(4) . .
C4 C3 H3 119.9 . .
C2 C3 H3 119.9 . .
C3 C4 C5 120.0(4) . .
C3 C4 C8 120.4(4) . .
C5 C4 C8 119.6(5) . .
C6 C5 C4 121.5(4) . .
C6 C5 H5 119.2 . .
C4 C5 H5 119.2 . .
C5 C6 C7 117.8(4) . .
C5 C6 C9 120.9(4) . .
C7 C6 C9 121.2(4) . .
C2 C7 C6 121.6(4) . .
C2 C7 H7 119.2 . .
C6 C7 H7 119.2 . .
O3 C8 O4 120.9(5) . .
O3 C8 C4 120.9(5) . .
O4 C8 C4 118.1(5) . .
C10 C9 C14 119.6(4) . .
C10 C9 C6 120.4(4) . .
C14 C9 C6 119.8(4) . .
C9 C10 C11 120.8(4) . .
C9 C10 H10 119.6 . .
C11 C10 H10 119.6 . .
C12 C11 C10 118.9(4) . .
C12 C11 C15 120.9(4) . .
C10 C11 C15 120.2(4) . .
C11 C12 C13 120.5(4) . .
C11 C12 H12 119.8 . .
C13 C12 H12 119.8 . .
C12 C13 C14 119.7(4) . .
C12 C13 C16 119.7(4) . .
C14 C13 C16 120.4(4) . .
C9 C14 C13 120.4(4) . .
C9 C14 H14 119.8 . .
C13 C14 H14 119.8 . .
O6 C15 O5 123.9(5) . .
O6 C15 C11 119.7(5) . .
O5 C15 C11 116.4(4) . .
O7 C16 O8 123.7(5) . .
O7 C16 C13 120.8(5) . .
O8 C16 C13 115.5(4) . .
O10 C17 O9 125.7(4) . .
O10 C17 C18 117.6(4) . .
O9 C17 C18 116.7(4) . .
C19 C18 C23 119.0(4) . .
C19 C18 C17 121.0(4) . .
C23 C18 C17 120.0(4) . .
C20 C19 C18 120.5(4) . .
C20 C19 H19 119.7 . .
C18 C19 H19 119.7 . .
C19 C20 C21 119.7(4) . .
C19 C20 C24 120.7(4) . .
C21 C20 C24 119.6(4) . .
C22 C21 C20 121.0(4) . .
C22 C21 H21 119.5 . .
C20 C21 H21 119.5 . .
C23 C22 C21 118.5(4) . .
C23 C22 C22 120.4(3) . 2_756
C21 C22 C22 121.1(3) . 2_756
C22 C23 C18 121.3(4) . .
C22 C23 H23 119.4 . .
C18 C23 H23 119.4 . .
O12 C24 O11 124.9(5) . .
O12 C24 C20 120.3(4) . .
O11 C24 C20 114.7(4) . .
C26 N1 C25 116.0(12) . .
C26 N1 H1A 108.3 . .
C25 N1 H1A 108.3 . .
C26 N1 H1B 108.3 . .
C25 N1 H1B 108.3 . .
H1A N1 H1B 107.4 . .
N1 C25 H25A 109.5 . .
N1 C25 H25B 109.5 . .
H25A C25 H25B 109.5 . .
N1 C25 H25C 109.5 . .
H25A C25 H25C 109.5 . .
H25B C25 H25C 109.5 . .
N1 C26 H26A 109.5 . .
N1 C26 H26B 109.5 . .
H26A C26 H26B 109.5 . .
N1 C26 H26C 109.5 . .
H26A C26 H26C 109.5 . .
H26B C26 H26C 109.5 . .

loop_
_geom_bond_atom_site_label_1
_geom_bond_atom_site_label_2
_geom_bond_distance
_geom_bond_site_symmetry_2
Zn1 O8 1.914(3) 5_676
Zn1 O10 1.944(3) .
Zn1 O4 1.969(3) 2_656
Zn1 O2 1.984(3) .
Zn2 O5 1.911(3) 1_655
Zn2 O11 1.941(3) 7_666
Zn2 O1 1.946(3) .
Zn2 O9 1.990(3) .
Zn3 O3 2.160(6) 2_556
Zn3 O3 2.160(6) .
Zn3 O7 2.254(4) 5_576
Zn3 O7 2.254(4) 6_576
O1 C1 1.259(5) .
O2 C1 1.232(5) .
O3 C8 1.205(7) .
O4 C8 1.236(7) .
O4 Zn1 1.969(3) 2_656
O5 C15 1.261(6) .
O5 Zn2 1.911(3) 1_455
O6 C15 1.229(6) .
O7 C16 1.212(6) .
O7 Zn3 2.254(4) 5_576
O8 C16 1.264(6) .
O8 Zn1 1.914(3) 5_676
O9 C17 1.259(5) .
O10 C17 1.244(5) .
O11 C24 1.248(5) .
O11 Zn2 1.941(3) 7_666
O12 C24 1.221(6) .
C1 C2 1.483(6) .
C2 C7 1.389(6) .
C2 C3 1.394(6) .
C3 C4 1.371(7) .
C3 H3 0.9300 .
C4 C5 1.385(6) .
C4 C8 1.509(6) .
C5 C6 1.377(6) .
C5 H5 0.9300 .
C6 C7 1.395(6) .
C6 C9 1.489(6) .
C7 H7 0.9300 .
C9 C10 1.385(6) .
C9 C14 1.385(6) .
C10 C11 1.405(6) .
C10 H10 0.9300 .
C11 C12 1.389(6) .
C11 C15 1.487(7) .
C12 C13 1.393(6) .
C12 H12 0.9300 .
C13 C14 1.394(6) .
C13 C16 1.522(6) .
C14 H14 0.9300 .
C17 C18 1.494(6) .
C18 C19 1.385(6) .
C18 C23 1.408(5) .
C19 C20 1.370(6) .
C19 H19 0.9300 .
C20 C21 1.401(6) .
C20 C24 1.516(7) .
C21 C22 1.386(6) .
C21 H21 0.9300 .
C22 C23 1.376(6) .
C22 C22 1.494(8) 2_756
C23 H23 0.9300 .
N1 C26 1.390(11) .
N1 C25 1.417(10) .
N1 H1A 0.9000 .
N1 H1B 0.9000 .
C25 H25A 0.9600 .
C25 H25B 0.9600 .
C25 H25C 0.9600 .
C26 H26A 0.9600 .
C26 H26B 0.9600 .
C26 H26C 0.9600 .

loop_
_platon_squeeze_void_nr
_platon_squeeze_void_average_x
_platon_squeeze_void_average_y
_platon_squeeze_void_average_z
_platon_squeeze_void_volume
_platon_squeeze_void_count_electrons
_platon_squeeze_void_content
1 -0.047 0.250 0.703 2008 1010 ' '
2 -0.007 0.750 0.243 2008 1010 ' '
